data_4060997
loop_
_publ_author_name
'Ozerov, Oleg V.'
'Guo, Chengyun'
'Fan, Lei'
'Foxman, Bruce M.'

_publ_section_title
;
 Oxidative Addition of N--C and N--H Bonds to Zerovalent Nickel,
 Palladium, and Platinum
;
_journal_coden_ASTM ORGND7
_journal_issue 23
_journal_name_full Organometallics
_journal_page_first 5573
_journal_page_last 5580
_journal_paper_doi 10.1021/om0493513
_journal_volume 23
_journal_year 2004
_chemical_formula_moiety ' C24 H35 F2 N1 P2 Pd1 '
_chemical_formula_sum 'C24 H35 F2 N P2 Pd'
_chemical_formula_weight 543.89
_space_group_IT_number 2
_symmetry_cell_setting triclinic
_symmetry_space_group_name_Hall '-P 1'
_symmetry_space_group_name_H-M 'P -1'
_cell_angle_alpha 61.995(10)
_cell_angle_beta 75.838(9)
_cell_angle_gamma 76.375(7)
_cell_formula_units_Z 2
_cell_length_a 9.1325(7)
_cell_length_b 12.7390(13)
_cell_length_c 13.4839(19)
_cell_measurement_temperature 294
_cell_volume 1329.5(3)
_diffrn_ambient_temperature 294
_exptl_crystal_density_diffrn 1.359
_cod_depositor_comments
;
The following automatic conversions were performed:
'_symmetry_cell_setting' value 'Triclinic' changed to 'triclinic'
according to '/home/saulius/struct/CIF-dictionaries/cif_core.dic'
dictionary named 'cif_core.dic' version 2.4.1 from 2010-06-29.

Automatic conversion script
Id: cif_fix_enum 1527 2010-12-29 10:47:43Z saulius 
;
_cod_original_formula_sum ' C24 H35 F2 N1 P2 Pd1 '
_cod_database_code 4060997

loop_
_symmetry_equiv_pos_as_xyz
x,y,z
-x,-y,-z

loop_
_atom_site_label
_atom_site_type_symbol
_atom_site_fract_x
_atom_site_fract_y
_atom_site_fract_z
_atom_site_U_iso_or_equiv
_atom_site_occupancy
_atom_site_adp_type
_atom_site_refinement_flags_posn
_atom_site_refinement_flags_adp
_atom_site_refinement_flags_occupancy
_atom_site_disorder_assembly
_atom_site_disorder_group
_atom_site_attached_hydrogens
Pd1 Pd 0.62944(5) 0.44824(4) 0.72890(4) 0.0375 1.0000 Uani . . . . . .
P1 P 0.58765(17) 0.63978(13) 0.59520(12) 0.0387 1.0000 Uani . . . . . .
P2 P 0.70684(16) 0.27030(12) 0.87082(12) 0.0357 1.0000 Uani . . . . . .
C1 C 0.7803(6) 0.6345(5) 0.7276(5) 0.0366 1.0000 Uani . . . . . .
C2 C 0.6875(7) 0.7119(5) 0.6435(5) 0.0421 1.0000 Uani . . . . . .
C3 C 0.6697(8) 0.8359(5) 0.6041(6) 0.0533 1.0000 Uani . . . . . .
C4 C 0.7400(9) 0.8818(5) 0.6504(7) 0.0619 1.0000 Uani . . . . . .
C5 C 0.8254(8) 0.8106(6) 0.7353(7) 0.0593 1.0000 Uani . . . . . .
C6 C 0.8431(7) 0.6893(6) 0.7738(6) 0.0500 1.0000 Uani . . . . . .
C7 C 0.9053(6) 0.4274(5) 0.8237(5) 0.0364 1.0000 Uani . . . . . .
C8 C 0.8814(6) 0.3060(5) 0.8838(5) 0.0359 1.0000 Uani . . . . . .
C9 C 0.9939(7) 0.2173(5) 0.9416(5) 0.0457 1.0000 Uani . . . . . .
C10 C 1.1277(7) 0.2488(6) 0.9390(6) 0.0557 1.0000 Uani . . . . . .
C11 C 1.1582(7) 0.3635(6) 0.8781(6) 0.0552 1.0000 Uani . . . . . .
C12 C 1.0477(7) 0.4526(5) 0.8208(5) 0.0455 1.0000 Uani . . . . . .
C13 C 0.6770(7) 0.6686(6) 0.4477(6) 0.0507 1.0000 Uani . . . . . .
C14 C 0.6774(9) 0.7994(7) 0.3631(6) 0.0712 1.0000 Uani . . . . . .
C15 C 0.8392(9) 0.6005(8) 0.4517(7) 0.0696 1.0000 Uani . . . . . .
C16 C 0.3938(7) 0.7210(5) 0.5870(5) 0.0499 1.0000 Uani . . . . . .
C17 C 0.3162(8) 0.7145(8) 0.7021(7) 0.0718 1.0000 Uani . . . . . .
C18 C 0.3027(8) 0.6692(7) 0.5433(6) 0.0670 1.0000 Uani . . . . . .
C19 C 0.7594(7) 0.1348(5) 0.8484(5) 0.0465 1.0000 Uani . . . . . .
C20 C 0.8829(9) 0.1513(7) 0.7461(7) 0.0712 1.0000 Uani . . . . . .
C21 C 0.6171(9) 0.1007(6) 0.8368(7) 0.0645 1.0000 Uani . . . . . .
C22 C 0.5826(7) 0.2308(6) 1.0101(5) 0.0501 1.0000 Uani . . . . . .
C23 C 0.6487(9) 0.1227(7) 1.1110(6) 0.0687 1.0000 Uani . . . . . .
C24 C 0.5354(9) 0.3421(7) 1.0309(6) 0.0713 1.0000 Uani . . . . . .
N1 N 0.7913(5) 0.5116(4) 0.7648(4) 0.0392 1.0000 Uani . . . . . .
F1 F 0.7237(7) 1.0043(3) 0.6105(5) 0.1025 1.0000 Uani . . . . . .
F2 F 1.2365(5) 0.1608(4) 0.9957(5) 0.0897 1.0000 Uani . . . . . .
H31 H 0.6097 0.8876 0.5461 0.0669 1.0000 Uiso . . . . . .
H51 H 0.8715 0.8451 0.7668 0.0831 1.0000 Uiso . . . . . .
H61 H 0.9001 0.6398 0.8342 0.0660 1.0000 Uiso . . . . . .
H91 H 0.9771 0.1358 0.9824 0.0524 1.0000 Uiso . . . . . .
H121 H 1.0693 0.5329 0.7785 0.0534 1.0000 Uiso . . . . . .
H111 H 1.2544 0.3826 0.8747 0.0696 1.0000 Uiso . . . . . .
H131 H 0.6158 0.6408 0.4197 0.0667 1.0000 Uiso . . . . . .
H141 H 0.5757 0.8398 0.3621 0.0786 1.0000 Uiso . . . . . .
H142 H 0.7361 0.8355 0.3847 0.0786 1.0000 Uiso . . . . . .
H143 H 0.7206 0.8048 0.2895 0.0786 1.0000 Uiso . . . . . .
H151 H 0.8362 0.5188 0.5052 0.0892 1.0000 Uiso . . . . . .
H152 H 0.8988 0.6355 0.4737 0.0892 1.0000 Uiso . . . . . .
H153 H 0.8833 0.6048 0.3785 0.0892 1.0000 Uiso . . . . . .
H161 H 0.3987 0.8030 0.5354 0.0588 1.0000 Uiso . . . . . .
H171 H 0.3743 0.7470 0.7279 0.0991 1.0000 Uiso . . . . . .
H172 H 0.2170 0.7594 0.6960 0.0991 1.0000 Uiso . . . . . .
H173 H 0.3085 0.6331 0.7548 0.0991 1.0000 Uiso . . . . . .
H181 H 0.3532 0.6740 0.4710 0.0854 1.0000 Uiso . . . . . .
H182 H 0.2035 0.7139 0.5364 0.0854 1.0000 Uiso . . . . . .
H183 H 0.2950 0.5876 0.5952 0.0854 1.0000 Uiso . . . . . .
H191 H 0.8007 0.0709 0.9123 0.0589 1.0000 Uiso . . . . . .
H201 H 0.9694 0.1724 0.7562 0.0977 1.0000 Uiso . . . . . .
H202 H 0.9111 0.0785 0.7384 0.0977 1.0000 Uiso . . . . . .
H203 H 0.8456 0.2134 0.6796 0.0977 1.0000 Uiso . . . . . .
H211 H 0.5424 0.0911 0.9023 0.0889 1.0000 Uiso . . . . . .
H212 H 0.6429 0.0274 0.8299 0.0889 1.0000 Uiso . . . . . .
H213 H 0.5775 0.1623 0.7711 0.0889 1.0000 Uiso . . . . . .
H221 H 0.4964 0.2042 1.0060 0.0647 1.0000 Uiso . . . . . .
H231 H 0.6769 0.0549 1.0950 0.0829 1.0000 Uiso . . . . . .
H232 H 0.7361 0.1411 1.1229 0.0829 1.0000 Uiso . . . . . .
H233 H 0.5741 0.1053 1.1775 0.0829 1.0000 Uiso . . . . . .
H241 H 0.4952 0.4069 0.9670 0.0884 1.0000 Uiso . . . . . .
H242 H 0.6217 0.3625 1.0421 0.0884 1.0000 Uiso . . . . . .
H243 H 0.4598 0.3267 1.0967 0.0884 1.0000 Uiso . . . . . .

loop_
_atom_site_aniso_label
_atom_site_aniso_U_11
_atom_site_aniso_U_22
_atom_site_aniso_U_33
_atom_site_aniso_U_23
_atom_site_aniso_U_13
_atom_site_aniso_U_12
Pd1 0.0398(3) 0.0303(2) 0.0392(3) -0.00813(18) -0.01817(18) -0.00203(16)
P1 0.0404(8) 0.0350(8) 0.0347(8) -0.0094(7) -0.0140(7) 0.0014(6)
P2 0.0367(8) 0.0297(7) 0.0375(8) -0.0085(6) -0.0132(6) -0.0049(6)
C1 0.041(3) 0.029(3) 0.036(3) -0.011(2) -0.008(2) -0.004(2)
C2 0.043(3) 0.038(3) 0.041(3) -0.016(3) -0.008(3) -0.001(3)
C3 0.066(4) 0.029(3) 0.060(4) -0.013(3) -0.024(3) 0.005(3)
C4 0.075(5) 0.029(3) 0.087(5) -0.024(3) -0.029(4) -0.001(3)
C5 0.071(4) 0.041(3) 0.079(5) -0.031(3) -0.032(4) 0.000(3)
C6 0.050(4) 0.041(3) 0.061(4) -0.021(3) -0.028(3) 0.006(3)
C7 0.034(3) 0.034(3) 0.041(3) -0.015(3) -0.008(3) -0.005(2)
C8 0.033(3) 0.036(3) 0.036(3) -0.010(2) -0.011(2) -0.006(2)
C9 0.041(3) 0.028(3) 0.052(4) -0.003(3) -0.020(3) 0.005(2)
C10 0.043(4) 0.043(4) 0.071(5) -0.010(3) -0.030(3) 0.001(3)
C11 0.039(3) 0.042(3) 0.080(5) -0.017(3) -0.024(3) -0.003(3)
C12 0.037(3) 0.031(3) 0.055(4) -0.005(3) -0.011(3) -0.007(2)
C13 0.048(4) 0.060(4) 0.046(4) -0.021(3) -0.012(3) -0.009(3)
C14 0.062(4) 0.075(5) 0.044(4) -0.002(4) -0.008(3) -0.005(4)
C15 0.061(4) 0.083(5) 0.062(5) -0.037(4) -0.006(4) 0.004(4)
C16 0.052(4) 0.035(3) 0.049(4) -0.006(3) -0.021(3) 0.004(3)
C17 0.044(4) 0.109(6) 0.077(5) -0.058(5) -0.009(4) 0.003(4)
C18 0.048(4) 0.091(6) 0.058(4) -0.026(4) -0.028(3) 0.004(4)
C19 0.053(4) 0.033(3) 0.050(4) -0.011(3) -0.017(3) -0.006(3)
C20 0.068(5) 0.073(5) 0.084(6) -0.049(4) -0.002(4) -0.010(4)
C21 0.079(5) 0.048(4) 0.078(5) -0.030(4) -0.021(4) -0.015(4)
C22 0.052(4) 0.053(4) 0.044(4) -0.015(3) -0.007(3) -0.019(3)
C23 0.083(5) 0.063(4) 0.046(4) -0.007(3) -0.015(4) -0.015(4)
C24 0.067(5) 0.078(5) 0.059(5) -0.035(4) 0.008(4) 0.001(4)
N1 0.040(3) 0.028(2) 0.041(3) -0.005(2) -0.019(2) 0.0010(19)
F1 0.158(5) 0.028(2) 0.134(5) -0.028(2) -0.082(4) 0.007(2)
F2 0.065(3) 0.049(2) 0.135(4) -0.005(3) -0.066(3) 0.002(2)

loop_
_geom_bond_atom_site_label_1
_geom_bond_site_symmetry_1
_geom_bond_atom_site_label_2
_geom_bond_site_symmetry_2
_geom_bond_distance
_geom_bond_publ_flag
Pd1 . P1 . 2.2619(15) yes
Pd1 . P2 . 2.2658(15) yes
Pd1 . N1 . 2.086(4) yes
P1 . C2 . 1.829(6) yes
P1 . C13 . 1.848(7) yes
P1 . C16 . 1.828(6) yes
P2 . C8 . 1.825(5) yes
P2 . C19 . 1.825(6) yes
P2 . C22 . 1.846(7) yes
C1 . C2 . 1.416(8) yes
C1 . C6 . 1.406(8) yes
C1 . N1 . 1.387(7) yes
C2 . C3 . 1.392(8) yes
C3 . C4 . 1.363(9) yes
C3 . H31 . 0.950 no
C4 . C5 . 1.367(10) yes
C4 . F1 . 1.373(7) yes
C5 . C6 . 1.361(9) yes
C5 . H51 . 0.950 no
C6 . H61 . 0.950 no
C7 . C8 . 1.412(8) yes
C7 . C12 . 1.399(8) yes
C7 . N1 . 1.394(7) yes
C8 . C9 . 1.400(7) yes
C9 . C10 . 1.361(8) yes
C9 . H91 . 0.950 no
C10 . C11 . 1.357(9) yes
C10 . F2 . 1.367(7) yes
C11 . C12 . 1.386(8) yes
C11 . H111 . 0.950 no
C12 . H121 . 0.950 no
C13 . C14 . 1.514(10) yes
C13 . C15 . 1.529(10) yes
C13 . H131 . 0.950 no
C14 . H141 . 0.950 no
C14 . H142 . 0.950 no
C14 . H143 . 0.950 no
C15 . H151 . 0.950 no
C15 . H152 . 0.950 no
C15 . H153 . 0.950 no
C16 . C17 . 1.513(10) yes
C16 . C18 . 1.529(10) yes
C16 . H161 . 0.950 no
C17 . H171 . 0.950 no
C17 . H172 . 0.950 no
C17 . H173 . 0.950 no
C18 . H181 . 0.950 no
C18 . H182 . 0.950 no
C18 . H183 . 0.950 no
C19 . C20 . 1.515(10) yes
C19 . C21 . 1.527(9) yes
C19 . H191 . 0.950 no
C20 . H201 . 0.950 no
C20 . H202 . 0.950 no
C20 . H203 . 0.950 no
C21 . H211 . 0.950 no
C21 . H212 . 0.950 no
C21 . H213 . 0.950 no
C22 . C23 . 1.537(9) yes
C22 . C24 . 1.517(10) yes
C22 . H221 . 0.950 no
C23 . H231 . 0.950 no
C23 . H232 . 0.950 no
C23 . H233 . 0.950 no
C24 . H241 . 0.950 no
C24 . H242 . 0.950 no
C24 . H243 . 0.950 no
